data_4502182
loop_
_publ_author_name
'Mach\'a\<cek, Vladim\'ir'
'Bertolasi, Valerio'
'\<Sim\%unek, Petr'
'Svobodov\'a, Mark\'eta'
'Svoboda, Jan'
'\(Cerno\<skov\'a, Eva'

_publ_section_title
;
 A Three-Dimensional Channel Supramolecular Architecture Based on
 3-Amino-2-(4-dimethylaminophenyldiazenyl)-1-phenylbut-2-en-1-one and
 Aromatic Guests&#x2020;
;
_journal_issue 1
_journal_name_full 'Crystal Growth &amp; Design'
_journal_page_first 85
_journal_paper_doi 10.1021/cg900295n
_journal_volume 10
_journal_year 2010
_chemical_formula_moiety 'C18 H20 N4 O, 1/2(C8 H10)'
_chemical_formula_sum 'C22 H25 N4 O'
_chemical_formula_weight 361.46
_chemical_name_systematic
;
 ?
;
_space_group_IT_number 15
_symmetry_cell_setting monoclinic
_symmetry_space_group_name_Hall '-C 2yc'
_symmetry_space_group_name_H-M 'C 1 2/c 1'
_atom_sites_solution_hydrogens difmap
_atom_sites_solution_primary direct
_atom_sites_solution_secondary difmap
_audit_creation_method SHELXL-97
_cell_angle_alpha 90.00
_cell_angle_beta 118.474(2)
_cell_angle_gamma 90.00
_cell_formula_units_Z 8
_cell_length_a 25.8220(6)
_cell_length_b 11.0522(3)
_cell_length_c 15.6353(4)
_cell_measurement_reflns_used 5788
_cell_measurement_temperature 150
_cell_measurement_theta_max 30.00
_cell_measurement_theta_min 2.77
_cell_volume 3922.39(19)
_computing_cell_refinement 'Denzo SMN (Otwinowski & Minor, 1997)'
_computing_data_collection 'COLLECT (Nonius, 1997)'
_computing_data_reduction 'Denzo SMN (Otwinowski & Minor, 1997)'
_computing_molecular_graphics 'ORTEPIII (Burnett & Johnson, 1996)'
_computing_publication_material 'SHELXL-97 (Sheldrick, 1997), PARST (Nardelli, 1995), PLATON (Spek, 2003)'
_computing_structure_refinement 'SHELXL-97 (Sheldrick, 1997)'
_computing_structure_solution 'SIR97 (Altomare et al., 1999)'
_diffrn_ambient_temperature 150
_diffrn_measured_fraction_theta_full 0.994
_diffrn_measured_fraction_theta_max 0.994
_diffrn_measurement_device_type 'Nonius Kappa CCD'
_diffrn_measurement_method '\f scans and \w scans'
_diffrn_radiation_monochromator graphite
_diffrn_radiation_source 'fine-focus sealed tube'
_diffrn_radiation_type MoK\a
_diffrn_radiation_wavelength 0.71073
_diffrn_reflns_av_R_equivalents 0.0340
_diffrn_reflns_av_sigmaI/netI 0.0385
_diffrn_reflns_limit_h_max 36
_diffrn_reflns_limit_h_min -36
_diffrn_reflns_limit_k_max 15
_diffrn_reflns_limit_k_min -12
_diffrn_reflns_limit_l_max 21
_diffrn_reflns_limit_l_min -21
_diffrn_reflns_number 22708
_diffrn_reflns_theta_full 30.03
_diffrn_reflns_theta_max 30.03
_diffrn_reflns_theta_min 2.77
_exptl_absorpt_coefficient_mu 0.077
_exptl_absorpt_correction_type none
_exptl_crystal_colour red
_exptl_crystal_density_diffrn 1.224
_exptl_crystal_density_method 'not measured'
_exptl_crystal_description block
_exptl_crystal_F_000 1544
_exptl_crystal_size_max 0.45
_exptl_crystal_size_mid 0.40
_exptl_crystal_size_min 0.32
_refine_diff_density_max 0.245
_refine_diff_density_min -0.227
_refine_diff_density_rms 0.044
_refine_ls_extinction_method none
_refine_ls_goodness_of_fit_ref 1.029
_refine_ls_hydrogen_treatment refall
_refine_ls_matrix_type full
_refine_ls_number_parameters 347
_refine_ls_number_reflns 5698
_refine_ls_number_restraints 0
_refine_ls_restrained_S_all 1.029
_refine_ls_R_factor_all 0.0784
_refine_ls_R_factor_gt 0.0497
_refine_ls_shift/su_max 0.000
_refine_ls_shift/su_mean 0.000
_refine_ls_structure_factor_coef Fsqd
_refine_ls_weighting_details 'calc w=1/[\s^2^(Fo^2^)+(0.0676P)^2^+2.0144P] where P=(Fo^2^+2Fc^2^)/3'
_refine_ls_weighting_scheme calc
_refine_ls_wR_factor_gt 0.1249
_refine_ls_wR_factor_ref 0.1419
_reflns_number_gt 4061
_reflns_number_total 5698
_reflns_threshold_expression I>2sigma(I)
_cod_data_source_file cg900295n_si_001.cif
_cod_data_source_block (1d)
_cod_original_cell_volume 3922.38(17)
_cod_original_sg_symbol_H-M 'C 2/c'
_cod_database_code 4502182

loop_
_symmetry_equiv_pos_as_xyz
'x, y, z'
'-x, y, -z+1/2'
'x+1/2, y+1/2, z'
'-x+1/2, y+1/2, -z+1/2'
'-x, -y, -z'
'x, -y, z-1/2'
'-x+1/2, -y+1/2, -z'
'x+1/2, -y+1/2, z-1/2'

loop_
_atom_site_label
_atom_site_type_symbol
_atom_site_fract_x
_atom_site_fract_y
_atom_site_fract_z
_atom_site_U_iso_or_equiv
_atom_site_adp_type
_atom_site_occupancy
_atom_site_symmetry_multiplicity
_atom_site_calc_flag
_atom_site_refinement_flags
O1 O 0.20020(4) -0.04763(9) 0.16429(7) 0.0351(2) Uani 1 1 d .
N1 N 0.31953(5) 0.15649(10) 0.06980(8) 0.0265(2) Uani 1 1 d .
H1 H 0.335(4) 0.223(9) 0.108(7) 0.032 Uiso 0.18 1 d P
N2 N 0.28036(5) 0.07758(10) 0.05820(7) 0.0256(2) Uani 1 1 d .
N3 N 0.29523(5) 0.27034(11) 0.19385(9) 0.0315(3) Uani 1 1 d .
H31 H 0.3174(9) 0.2659(19) 0.1617(15) 0.038 Uiso 0.82 1 d P
N4 N 0.44283(6) 0.07156(12) -0.13979(9) 0.0387(3) Uani 1 1 d .
C1 C 0.25088(5) 0.08718(11) 0.11234(9) 0.0259(3) Uani 1 1 d .
C2 C 0.25684(5) 0.18252(12) 0.17643(9) 0.0264(3) Uani 1 1 d .
C3 C 0.21256(6) -0.01595(12) 0.10016(9) 0.0273(3) Uani 1 1 d .
C4 C 0.21903(6) 0.19330(14) 0.22492(10) 0.0315(3) Uani 1 1 d .
C5 C 0.18670(5) -0.08639(12) 0.00677(9) 0.0270(3) Uani 1 1 d .
C6 C 0.16884(6) -0.03008(13) -0.08285(10) 0.0300(3) Uani 1 1 d .
C7 C 0.14130(6) -0.09644(14) -0.16831(10) 0.0349(3) Uani 1 1 d .
C8 C 0.13205(7) -0.21919(14) -0.16543(11) 0.0380(3) Uani 1 1 d .
C9 C 0.14953(7) -0.27621(14) -0.07703(11) 0.0413(3) Uani 1 1 d .
C10 C 0.17612(7) -0.20974(13) 0.00881(11) 0.0355(3) Uani 1 1 d .
C11 C 0.34725(5) 0.13402(11) 0.01166(9) 0.0256(2) Uani 1 1 d .
C12 C 0.32935(6) 0.04534(12) -0.06041(9) 0.0281(3) Uani 1 1 d .
C13 C 0.36035(6) 0.02526(13) -0.11080(9) 0.0297(3) Uani 1 1 d .
C14 C 0.41112(6) 0.09324(12) -0.09094(9) 0.0280(3) Uani 1 1 d .
C15 C 0.42731(6) 0.18557(13) -0.02101(10) 0.0322(3) Uani 1 1 d .
C16 C 0.39573(6) 0.20503(13) 0.02886(10) 0.0312(3) Uani 1 1 d .
C17 C 0.42721(10) -0.02689(19) -0.20725(16) 0.0534(5) Uani 1 1 d .
C18 C 0.49880(7) 0.13127(19) -0.10946(13) 0.0442(4) Uani 1 1 d .
H32 H 0.2976(9) 0.3323(19) 0.2332(14) 0.051(5) Uiso 1 1 d .
H6 H 0.1755(7) 0.0535(16) -0.0835(11) 0.032(4) Uiso 1 1 d .
H7 H 0.1277(8) -0.0574(16) -0.2286(13) 0.042(4) Uiso 1 1 d .
H8 H 0.1131(8) -0.2661(18) -0.2249(13) 0.050(5) Uiso 1 1 d .
H9 H 0.1423(9) -0.363(2) -0.0735(14) 0.056(5) Uiso 1 1 d .
H10 H 0.1871(8) -0.2499(17) 0.0706(13) 0.043(5) Uiso 1 1 d .
H12 H 0.2945(7) -0.0008(15) -0.0749(11) 0.032(4) Uiso 1 1 d .
H13 H 0.3463(7) -0.0374(16) -0.1600(12) 0.040(4) Uiso 1 1 d .
H141 H 0.1791(8) 0.1720(15) 0.1802(12) 0.037(4) Uiso 1 1 d .
H142 H 0.2324(8) 0.1393(17) 0.2797(13) 0.045(5) Uiso 1 1 d .
H143 H 0.2227(8) 0.2755(18) 0.2510(13) 0.044(5) Uiso 1 1 d .
H15 H 0.4601(8) 0.2356(16) -0.0075(12) 0.040(4) Uiso 1 1 d .
H16 H 0.4076(7) 0.2682(16) 0.0770(12) 0.037(4) Uiso 1 1 d .
H171 H 0.4282(11) -0.104(2) -0.1752(17) 0.079(7) Uiso 1 1 d .
H172 H 0.4537(10) -0.031(2) -0.2335(16) 0.074(7) Uiso 1 1 d .
H173 H 0.3858(11) -0.014(2) -0.2615(17) 0.078(7) Uiso 1 1 d .
H181 H 0.5265(10) 0.120(2) -0.0403(17) 0.071(6) Uiso 1 1 d .
H182 H 0.4943(10) 0.218(2) -0.1208(16) 0.072(7) Uiso 1 1 d .
H183 H 0.5163(10) 0.104(2) -0.1453(17) 0.075(7) Uiso 1 1 d .
C1A C 0.02802(8) -0.01178(19) -0.05579(19) 0.0615(6) Uani 1 1 d .
C2A C 0.04927(8) -0.07068(19) 0.03251(19) 0.0625(6) Uani 1 1 d .
C3A C -0.02196(8) 0.06072(18) -0.09002(16) 0.0588(5) Uani 1 1 d .
C4A C -0.04393(11) 0.1290(3) -0.1841(2) 0.0766(7) Uani 1 1 d .
H1A H 0.0488(10) -0.025(2) -0.0970(15) 0.069(6) Uiso 1 1 d .
H2A H 0.0846(11) -0.126(2) 0.0585(16) 0.078(7) Uiso 1 1 d .
H41A H -0.0165(12) 0.204(3) -0.1794(19) 0.092(8) Uiso 1 1 d .
H42A H -0.0880(17) 0.166(3) -0.206(2) 0.135(12) Uiso 1 1 d .
H43A H -0.0420(18) 0.072(4) -0.238(3) 0.159(15) Uiso 1 1 d .

loop_
_atom_site_aniso_label
_atom_site_aniso_U_11
_atom_site_aniso_U_22
_atom_site_aniso_U_33
_atom_site_aniso_U_23
_atom_site_aniso_U_13
_atom_site_aniso_U_12
O1 0.0446(6) 0.0340(5) 0.0337(5) 0.0051(4) 0.0243(4) -0.0039(4)
N1 0.0280(5) 0.0261(5) 0.0292(5) 0.0000(4) 0.0167(4) -0.0013(4)
N2 0.0263(5) 0.0247(5) 0.0286(5) 0.0038(4) 0.0151(4) 0.0015(4)
N3 0.0369(6) 0.0282(6) 0.0362(6) -0.0047(5) 0.0230(5) -0.0019(5)
N4 0.0377(6) 0.0483(8) 0.0409(6) -0.0134(6) 0.0275(5) -0.0108(5)
C1 0.0278(6) 0.0251(6) 0.0280(6) 0.0036(5) 0.0159(5) 0.0016(5)
C2 0.0272(6) 0.0268(6) 0.0261(5) 0.0054(5) 0.0134(5) 0.0038(5)
C3 0.0282(6) 0.0264(6) 0.0294(6) 0.0062(5) 0.0154(5) 0.0028(5)
C4 0.0340(7) 0.0343(7) 0.0322(6) 0.0010(6) 0.0206(6) 0.0020(6)
C5 0.0264(6) 0.0270(6) 0.0313(6) 0.0026(5) 0.0168(5) -0.0008(5)
C6 0.0322(7) 0.0287(7) 0.0339(6) 0.0041(5) 0.0195(5) 0.0021(5)
C7 0.0353(7) 0.0411(8) 0.0304(6) 0.0038(6) 0.0174(6) 0.0052(6)
C8 0.0386(8) 0.0404(8) 0.0349(7) -0.0070(6) 0.0175(6) -0.0041(6)
C9 0.0515(9) 0.0295(8) 0.0431(8) -0.0034(6) 0.0228(7) -0.0083(6)
C10 0.0407(8) 0.0311(7) 0.0351(7) 0.0033(6) 0.0184(6) -0.0042(6)
C11 0.0259(6) 0.0260(6) 0.0269(5) 0.0012(5) 0.0142(5) 0.0003(5)
C12 0.0275(6) 0.0278(6) 0.0308(6) -0.0025(5) 0.0153(5) -0.0053(5)
C13 0.0325(7) 0.0295(7) 0.0284(6) -0.0054(5) 0.0155(5) -0.0058(5)
C14 0.0279(6) 0.0313(7) 0.0276(6) 0.0002(5) 0.0154(5) -0.0009(5)
C15 0.0288(6) 0.0351(7) 0.0362(7) -0.0064(6) 0.0184(6) -0.0088(6)
C16 0.0324(7) 0.0311(7) 0.0336(6) -0.0082(5) 0.0186(6) -0.0071(5)
C17 0.0648(12) 0.0527(11) 0.0647(11) -0.0235(9) 0.0486(11) -0.0158(9)
C18 0.0362(8) 0.0604(11) 0.0459(9) -0.0075(8) 0.0276(7) -0.0080(7)
C1A 0.0444(10) 0.0513(11) 0.0960(16) -0.0268(11) 0.0394(11) -0.0106(8)
C2A 0.0347(9) 0.0467(10) 0.1043(17) -0.0239(11) 0.0317(10) -0.0052(8)
C3A 0.0384(9) 0.0471(10) 0.0854(14) -0.0259(10) 0.0251(9) -0.0166(8)
C4A 0.0580(13) 0.0686(15) 0.0877(17) -0.0167(13) 0.0222(12) -0.0207(12)

loop_
_atom_type_symbol
_atom_type_description
_atom_type_scat_dispersion_real
_atom_type_scat_dispersion_imag
_atom_type_scat_source
C C 0.0033 0.0016 'International Tables Vol C Tables 4.2.6.8 and 6.1.1.4'
H H 0.0000 0.0000 'International Tables Vol C Tables 4.2.6.8 and 6.1.1.4'
N N 0.0061 0.0033 'International Tables Vol C Tables 4.2.6.8 and 6.1.1.4'
O O 0.0106 0.0060 'International Tables Vol C Tables 4.2.6.8 and 6.1.1.4'

loop_
_geom_angle_atom_site_label_1
_geom_angle_atom_site_label_2
_geom_angle_atom_site_label_3
_geom_angle
_geom_angle_site_symmetry_1
_geom_angle_site_symmetry_3
N2 N1 C11 113.25(10) . .
N2 N1 H1 135(6) . .
C11 N1 H1 112(6) . .
N1 N2 C1 119.18(10) . .
C2 N3 H31 116.6(13) . .
C2 N3 H32 119.9(12) . .
H31 N3 H32 123.5(18) . .
C14 N4 C17 120.38(12) . .
C14 N4 C18 120.15(12) . .
C17 N4 C18 118.29(13) . .
N2 C1 C2 125.81(11) . .
N2 C1 C3 113.31(11) . .
C2 C1 C3 120.85(11) . .
N3 C2 C1 120.84(11) . .
N3 C2 C4 116.32(12) . .
C1 C2 C4 122.79(12) . .
O1 C3 C1 122.32(12) . .
O1 C3 C5 118.29(11) . .
C1 C3 C5 119.39(10) . .
C2 C4 H141 110.2(10) . .
C2 C4 H142 110.9(11) . .
H141 C4 H142 107.6(14) . .
C2 C4 H143 109.1(10) . .
H141 C4 H143 112.8(14) . .
H142 C4 H143 106.3(15) . .
C10 C5 C6 118.99(12) . .
C10 C5 C3 119.08(11) . .
C6 C5 C3 121.75(12) . .
C7 C6 C5 120.26(13) . .
C7 C6 H6 121.4(9) . .
C5 C6 H6 118.3(9) . .
C8 C7 C6 120.33(13) . .
C8 C7 H7 119.7(11) . .
C6 C7 H7 119.9(11) . .
C7 C8 C9 120.02(13) . .
C7 C8 H8 120.6(11) . .
C9 C8 H8 119.3(11) . .
C8 C9 C10 119.94(14) . .
C8 C9 H9 121.3(11) . .
C10 C9 H9 118.7(11) . .
C9 C10 C5 120.44(13) . .
C9 C10 H10 119.5(11) . .
C5 C10 H10 120.0(11) . .
C16 C11 C12 118.27(11) . .
C16 C11 N1 117.33(11) . .
C12 C11 N1 124.40(11) . .
C13 C12 C11 120.92(12) . .
C13 C12 H12 120.7(9) . .
C11 C12 H12 118.4(9) . .
C12 C13 C14 121.24(12) . .
C12 C13 H13 118.0(10) . .
C14 C13 H13 120.8(10) . .
N4 C14 C15 121.41(12) . .
N4 C14 C13 121.30(12) . .
C15 C14 C13 117.28(11) . .
C16 C15 C14 120.87(12) . .
C16 C15 H15 119.1(10) . .
C14 C15 H15 120.0(10) . .
C15 C16 C11 121.32(12) . .
C15 C16 H16 119.8(10) . .
C11 C16 H16 118.9(10) . .
N4 C17 H171 110.6(14) . .
N4 C17 H172 110.1(14) . .
H171 C17 H172 109(2) . .
N4 C17 H173 108.8(14) . .
H171 C17 H173 108(2) . .
H172 C17 H173 109.6(19) . .
N4 C18 H181 113.1(14) . .
N4 C18 H182 112.0(14) . .
H181 C18 H182 106.8(19) . .
N4 C18 H183 110.9(15) . .
H181 C18 H183 108.5(19) . .
H182 C18 H183 105(2) . .
C2A C1A C3A 120.6(2) . .
C2A C1A H1A 118.9(13) . .
C3A C1A H1A 120.4(13) . .
C1A C2A C3A 121.89(19) . 5
C1A C2A H2A 122.7(13) . .
C3A C2A H2A 115.4(13) 5 .
C2A C3A C1A 117.5(2) 5 .
C2A C3A C4A 121.6(2) 5 .
C1A C3A C4A 120.9(2) . .
C3A C4A H41A 113.1(14) . .
C3A C4A H42A 110.3(18) . .
H41A C4A H42A 107(2) . .
C3A C4A H43A 110(2) . .
H41A C4A H43A 103(3) . .
H42A C4A H43A 113(3) . .

loop_
_geom_bond_atom_site_label_1
_geom_bond_atom_site_label_2
_geom_bond_distance
_geom_bond_site_symmetry_2
O1 C3 1.2388(14) .
N1 N2 1.2811(15) .
N1 C11 1.4217(15) .
N1 H1 0.91(10) .
N2 C1 1.3864(15) .
N3 C2 1.3198(17) .
N3 H31 0.93(2) .
N3 H32 0.90(2) .
N4 C14 1.3811(16) .
N4 C17 1.433(2) .
N4 C18 1.448(2) .
C1 C2 1.4111(18) .
C1 C3 1.4611(18) .
C2 C4 1.4993(17) .
C3 C5 1.5014(18) .
C4 H141 0.959(17) .
C4 H142 0.962(18) .
C4 H143 0.982(19) .
C5 C10 1.3938(19) .
C5 C6 1.3955(18) .
C6 C7 1.387(2) .
C6 H6 0.941(17) .
C7 C8 1.382(2) .
C7 H7 0.939(18) .
C8 C9 1.384(2) .
C8 H8 0.969(19) .
C9 C10 1.391(2) .
C9 H9 0.98(2) .
C10 H10 0.975(18) .
C11 C16 1.3908(18) .
C11 C12 1.3956(18) .
C12 C13 1.3829(17) .
C12 H12 0.961(17) .
C13 C14 1.4111(18) .
C13 H13 0.968(17) .
C14 C15 1.4056(18) .
C15 C16 1.3876(18) .
C15 H15 0.946(18) .
C16 H16 0.963(17) .
C17 H171 0.98(3) .
C17 H172 0.95(2) .
C17 H173 1.01(2) .
C18 H181 0.98(2) .
C18 H182 0.97(3) .
C18 H183 0.92(2) .
C1A C2A 1.382(3) .
C1A C3A 1.391(3) .
C1A H1A 1.03(2) .
C2A C3A 1.386(3) 5
C2A H2A 1.01(2) .
C3A C2A 1.386(3) 5
C3A C4A 1.503(4) .
C4A H41A 1.07(3) .
C4A H42A 1.10(4) .
C4A H43A 1.06(4) .
